data_4116972
loop_
_publ_author_name
'Chin-Kang Sha'
'Rei-Torng Chiu'
'Cheng-Fen Yang'
'Nai-Tung Yao'
'Wei-Hong Tseng'
'Fen-Ling Liao'
'Sue-Lein Wang'

_publ_section_title
;
 Total Synthesis of (-)-Dendrobine via \a-Carbonyl Radical Cyclization
;
_journal_name_full 'Journal of the American Chemical Society'
_journal_page_first 4130
_journal_page_last 4135
_journal_paper_doi 10.1021/ja9643432
_journal_volume 119
_journal_year 1997
_chemical_formula_moiety 'C19 H31 I O3 Si'
_chemical_formula_sum 'C19 H31 I O3 Si'
_chemical_formula_weight 462.4
_space_group_IT_number 18
_symmetry_cell_setting orthorhombic
_symmetry_space_group_name_Hall 'P 2 2ab'
_symmetry_space_group_name_H-M 'P 21 21 2'
_atom_type_scat_source 'SHELXTL-Plus (Sheldrick, 1990)'
_cell_angle_alpha 90
_cell_angle_beta 90
_cell_angle_gamma 90
_cell_formula_units_Z 8
_cell_length_a 16.377(2)
_cell_length_b 29.029(2)
_cell_length_c 8.932(2)
_cell_measurement_reflns_used 16
_cell_measurement_temperature 297
_cell_measurement_theta_max 25.0
_cell_measurement_theta_min 2.5
_cell_volume 4246.3(11)
_computing_cell_refinement 'SMART (Siemens Energy & Automation,Inc. U.S.A.)'
_computing_data_collection 'SMART (Siemens Energy & Automation,Inc. U.S.A.)'
_computing_data_reduction 'SAINT (Siemens Energy & Automation,Inc. U.S.A.)'
_computing_molecular_graphics 'SHELXTL-Plus (Sheldrick, 1990)'
_computing_publication_material 'SHELXTL-Plus (Sheldrick, 1990)'
_computing_structure_refinement 'SHELXTL-Plus (Sheldrick, 1990)'
_computing_structure_solution 'SHELXTL-Plus (Sheldrick, 1990)'
_diffrn_measurement_device 'Siemens SMART CCD diffractometer'
_diffrn_measurement_method 2\q-\q
_diffrn_radiation_type 'Mo K\a'
_diffrn_radiation_wavelength 0.71073
_diffrn_reflns_av_R_equivalents 0.0609
_diffrn_reflns_limit_h_max 19
_diffrn_reflns_limit_h_min -16
_diffrn_reflns_limit_k_max 35
_diffrn_reflns_limit_k_min -21
_diffrn_reflns_limit_l_max 10
_diffrn_reflns_limit_l_min 10
_diffrn_reflns_number 19288
_diffrn_reflns_theta_max 25.9
_diffrn_standards_decay_% none
_exptl_absorpt_coefficient_mu 1.583
_exptl_absorpt_correction_T_max N/A
_exptl_absorpt_correction_T_min N/A
_exptl_absorpt_correction_type '\y scans (Sheldrick, 1990)'
_exptl_crystal_colour colorless
_exptl_crystal_density_diffrn 1.451
_exptl_crystal_description tabular
_exptl_crystal_size_max 0.32
_exptl_crystal_size_mid 0.62
_exptl_crystal_size_min 0.68
_refine_diff_density_max 1.73
_refine_diff_density_min -1.91
_refine_ls_extinction_coef '\c = 0.00068(9)'
_refine_ls_extinction_method 'F* = F[1+0.002\cF~2~/sin(2\q)]^-0.25~'
_refine_ls_goodness_of_fit_obs 0.88
_refine_ls_hydrogen_treatment noref
_refine_ls_number_parameters 435
_refine_ls_number_reflns 6746
_refine_ls_R_factor_obs 0.0448
_refine_ls_shift/esd_max 0.002
_refine_ls_structure_factor_coef F
_refine_ls_weighting_details 'w = 1/[\S~2~(F) + 0.0058F~2~]'
_refine_ls_weighting_scheme calc
_refine_ls_wR_factor_obs 0.0543
_reflns_number_observed 6746
_reflns_number_total 7468
_reflns_observed_criterion I>3\s(I)
_cod_data_source_file ja9643432.cif
_cod_data_source_block JA9643432-409
_cod_depositor_comments
;
The following automatic conversions were performed:

'_refine_ls_weighting_scheme' value 'w = 1/[\S~2~(F) + 0.0058F~2~]'
was changed to 'calc'. New tag '_refine_ls_weighting_details' was
created. The value of the new tag was set to 'w = 1/[\S~2~(F) +
0.0058F~2~]'.

Automatic conversion script
Id: cif_fix_values 3143 2015-03-26 13:38:13Z robertas 
;
_cod_original_cell_volume 4233.7(11)
_cod_database_code 4116972

loop_
_symmetry_equiv_pos_as_xyz
x,y,z
-x,-y,z
1/2-x,1/2+y,-z
1/2+x,1/2-y,-z

loop_
_atom_site_aniso_label
_atom_site_aniso_U_11
_atom_site_aniso_U_22
_atom_site_aniso_U_33
_atom_site_aniso_U_23
_atom_site_aniso_U_13
_atom_site_aniso_U_12
_atom_site_aniso_type_symbol
I1 0.0690(2) 0.0832(3) 0.0658(2) 0.0155(2) -0.0145(2) 0.0109(2) I1
I2 0.0737(2) 0.0685(2) 0.0533(2) -0.0130(1) -0.0013(1) -0.0085(1) I2
SI1 0.0562(8) 0.0496(7) 0.0677(10) -0.0043(6) -0.0073(7) 0.0016(6) SI
SI2 0.0560(7) 0.0515(7) 0.0485(7) 0.0033(6) -0.0041(6) -0.0054(6) SI
O1 0.0454(17) 0.0624(22) 0.0684(26) 0.0055(21) 0.0007(17) 0.0037(16) O
O2 0.0885(33) 0.0640(25) 0.0893(38) 0.0004(25) 0.0281(29) 0.0181(23) O
O3 0.0978(33) 0.0508(21) 0.0713(28) -0.0010(20) -0.0158(25) 0.0163(22) O
O4 0.0519(19) 0.0597(20) 0.0566(22) 0.0097(17) -0.0099(18) -0.0074(17) O
O5 0.0510(20) 0.0711(24) 0.0635(25) -0.0019(21) -0.0055(18) -0.0088(19) O
O6 0.0566(20) 0.0466(19) 0.0725(27) -0.0044(17) -0.0003(20) -0.0060(16) O
C1 0.0720(35) 0.0546(29) 0.0576(33) 0.0111(26) 0.0152(30) 0.0088(25) C
C2 0.0838(49) 0.0984(57) 0.1141(72) 0.0297(52) 0.0465(52) 0.0462(45) C
C3 0.0620(31) 0.0598(30) 0.0591(33) -0.0036(27) 0.0019(27) -0.0062(25) C
C4 0.0606(30) 0.0668(32) 0.0432(27) -0.0114(26) 0.0060(23) 0.0098(27) C
C5 0.0721(42) 0.1266(64) 0.0526(37) -0.0175(42) -0.0068(32) 0.0236(42) C
C6 0.0634(40) 0.1748(98) 0.0689(46) -0.0327(57) -0.0103(39) -0.0005(48) C
C7 0.0707(42) 0.1324(70) 0.0648(47) 0.0046(47) -0.0119(35) 0.0074(46) C
C8 0.0571(30) 0.0547(28) 0.0542(31) 0.0055(25) -0.0004(25) 0.0026(24) C
C9 0.0583(28) 0.0488(26) 0.0479(27) -0.0045(22) -0.0082(23) 0.0094(23) C
C10 0.0398(23) 0.0562(27) 0.0496(29) 0.0029(22) 0.0011(21) 0.0024(21) C
C11 0.0510(28) 0.0756(39) 0.0720(40) -0.0146(32) 0.0074(28) 0.0139(27) C
C12 0.0546(26) 0.0464(25) 0.0466(28) -0.0036(21) 0.0036(22) 0.0061(20) C
C13 0.0917(44) 0.0486(27) 0.0592(33) 0.0109(27) 0.0069(33) 0.0053(30) C
C14 0.0794(40) 0.0572(31) 0.0702(42) 0.0006(29) 0.0106(33) -0.0219(30) C
C15 0.0618(34) 0.0686(33) 0.0530(32) -0.0067(28) 0.0072(28) -0.0087(27) C
C16 0.0480(25) 0.0524(25) 0.0437(27) 0.0030(21) -0.0046(21) 0.0061(21) C
C17 0.0857(45) 0.0542(32) 0.0923(51) 0.0012(33) 0.0149(40) -0.0053(31) C
C18 0.0792(43) 0.0580(32) 0.0759(43) -0.0119(31) -0.0116(36) 0.0185(29) C
C19 0.0718(40) 0.0721(42) 0.1126(69) -0.0069(44) -0.0041(45) -0.0011(33) C
C20 0.0472(25) 0.0553(27) 0.0579(32) 0.0032(24) -0.0089(23) -0.0062(22) C
C21 0.0654(34) 0.0737(39) 0.0674(39) -0.0035(32) -0.0134(31) -0.0098(30) C
C22 0.0516(26) 0.0509(25) 0.0534(29) 0.0143(22) 0.0063(23) -0.0041(21) C
C23 0.0441(25) 0.0586(31) 0.0640(35) 0.0070(25) -0.0002(25) 0.0063(22) C
C24 0.0534(29) 0.0617(31) 0.0588(33) -0.0015(26) 0.0036(26) 0.0002(24) C
C25 0.0670(37) 0.0857(45) 0.0681(42) 0.0075(35) 0.0090(33) 0.0035(33) C
C26 0.0733(37) 0.0791(40) 0.0691(41) -0.0053(34) -0.0094(34) 0.0134(32) C
C27 0.0453(25) 0.0480(25) 0.0595(31) 0.0019(22) -0.0085(23) -0.0023(20) C
C28 0.0501(27) 0.0472(25) 0.0484(29) 0.0081(21) 0.0008(21) -0.0021(21) C
C29 0.0468(24) 0.0499(26) 0.0454(28) 0.0100(21) 0.0011(20) 0.0049(20) C
C30 0.0496(25) 0.0643(30) 0.0510(30) 0.0075(25) 0.0016(23) 0.0058(23) C
C31 0.0409(21) 0.0440(24) 0.0559(30) -0.0046(22) -0.0024(21) 0.0023(19) C
C32 0.0610(30) 0.0464(26) 0.0636(36) -0.0018(25) 0.0087(26) 0.0077(23) C
C33 0.0664(33) 0.0505(28) 0.0652(38) 0.0040(27) 0.0132(31) 0.0137(25) C
C34 0.0535(26) 0.0460(24) 0.0513(28) 0.0131(24) -0.0021(22) 0.0034(21) C
C35 0.0465(24) 0.0497(25) 0.0488(27) -0.0011(21) -0.0015(22) -0.0022(20) C
C36 0.0569(31) 0.0686(35) 0.0692(40) 0.0108(31) -0.0034(28) 0.0052(26) C
C37 0.0545(28) 0.0583(29) 0.0674(37) 0.0065(29) 0.0034(27) -0.0116(24) C
C38 0.0913(48) 0.0850(46) 0.0548(37) 0.0120(33) 0.0048(34) -0.0194(38) C
H1A 0.0800(0) 0.0000(0) 0.0000(0) 0.0000(0) 0.0000(0) 0.0000(0) H
H2A 0.0800(0) 0.0000(0) 0.0000(0) 0.0000(0) 0.0000(0) 0.0000(0) H
H2B 0.0800(0) 0.0000(0) 0.0000(0) 0.0000(0) 0.0000(0) 0.0000(0) H
H2C 0.0800(0) 0.0000(0) 0.0000(0) 0.0000(0) 0.0000(0) 0.0000(0) H
H3A 0.0800(0) 0.0000(0) 0.0000(0) 0.0000(0) 0.0000(0) 0.0000(0) H
H4A 0.0800(0) 0.0000(0) 0.0000(0) 0.0000(0) 0.0000(0) 0.0000(0) H
H6A 0.0800(0) 0.0000(0) 0.0000(0) 0.0000(0) 0.0000(0) 0.0000(0) H
H5A 0.0800(0) 0.0000(0) 0.0000(0) 0.0000(0) 0.0000(0) 0.0000(0) H
H6B 0.0800(0) 0.0000(0) 0.0000(0) 0.0000(0) 0.0000(0) 0.0000(0) H
H6C 0.0800(0) 0.0000(0) 0.0000(0) 0.0000(0) 0.0000(0) 0.0000(0) H
H7A 0.0800(0) 0.0000(0) 0.0000(0) 0.0000(0) 0.0000(0) 0.0000(0) H
H7B 0.0800(0) 0.0000(0) 0.0000(0) 0.0000(0) 0.0000(0) 0.0000(0) H
H7C 0.0800(0) 0.0000(0) 0.0000(0) 0.0000(0) 0.0000(0) 0.0000(0) H
H8A 0.0800(0) 0.0000(0) 0.0000(0) 0.0000(0) 0.0000(0) 0.0000(0) H
H11A 0.0800(0) 0.0000(0) 0.0000(0) 0.0000(0) 0.0000(0) 0.0000(0) H
H11B 0.0800(0) 0.0000(0) 0.0000(0) 0.0000(0) 0.0000(0) 0.0000(0) H
H11C 0.0800(0) 0.0000(0) 0.0000(0) 0.0000(0) 0.0000(0) 0.0000(0) H
H13A 0.0800(0) 0.0000(0) 0.0000(0) 0.0000(0) 0.0000(0) 0.0000(0) H
H13B 0.0800(0) 0.0000(0) 0.0000(0) 0.0000(0) 0.0000(0) 0.0000(0) H
H14A 0.0800(0) 0.0000(0) 0.0000(0) 0.0000(0) 0.0000(0) 0.0000(0) H
H14B 0.0800(0) 0.0000(0) 0.0000(0) 0.0000(0) 0.0000(0) 0.0000(0) H
H15A 0.0800(0) 0.0000(0) 0.0000(0) 0.0000(0) 0.0000(0) 0.0000(0) H
H17A 0.0800(0) 0.0000(0) 0.0000(0) 0.0000(0) 0.0000(0) 0.0000(0) H
H17B 0.0800(0) 0.0000(0) 0.0000(0) 0.0000(0) 0.0000(0) 0.0000(0) H
H17C 0.0800(0) 0.0000(0) 0.0000(0) 0.0000(0) 0.0000(0) 0.0000(0) H
H18A 0.0800(0) 0.0000(0) 0.0000(0) 0.0000(0) 0.0000(0) 0.0000(0) H
H18B 0.0800(0) 0.0000(0) 0.0000(0) 0.0000(0) 0.0000(0) 0.0000(0) H
H18C 0.0800(0) 0.0000(0) 0.0000(0) 0.0000(0) 0.0000(0) 0.0000(0) H
H19A 0.0800(0) 0.0000(0) 0.0000(0) 0.0000(0) 0.0000(0) 0.0000(0) H
H19B 0.0800(0) 0.0000(0) 0.0000(0) 0.0000(0) 0.0000(0) 0.0000(0) H
H19C 0.0800(0) 0.0000(0) 0.0000(0) 0.0000(0) 0.0000(0) 0.0000(0) H
H20A 0.0800(0) 0.0000(0) 0.0000(0) 0.0000(0) 0.0000(0) 0.0000(0) H
H21A 0.0800(0) 0.0000(0) 0.0000(0) 0.0000(0) 0.0000(0) 0.0000(0) H
H21B 0.0800(0) 0.0000(0) 0.0000(0) 0.0000(0) 0.0000(0) 0.0000(0) H
H21C 0.0800(0) 0.0000(0) 0.0000(0) 0.0000(0) 0.0000(0) 0.0000(0) H
H22A 0.0800(0) 0.0000(0) 0.0000(0) 0.0000(0) 0.0000(0) 0.0000(0) H
H23A 0.0800(0) 0.0000(0) 0.0000(0) 0.0000(0) 0.0000(0) 0.0000(0) H
H24A 0.0800(0) 0.0000(0) 0.0000(0) 0.0000(0) 0.0000(0) 0.0000(0) H
H25A 0.0800(0) 0.0000(0) 0.0000(0) 0.0000(0) 0.0000(0) 0.0000(0) H
H25B 0.0800(0) 0.0000(0) 0.0000(0) 0.0000(0) 0.0000(0) 0.0000(0) H
H25C 0.0800(0) 0.0000(0) 0.0000(0) 0.0000(0) 0.0000(0) 0.0000(0) H
H26A 0.0800(0) 0.0000(0) 0.0000(0) 0.0000(0) 0.0000(0) 0.0000(0) H
H26C 0.0800(0) 0.0000(0) 0.0000(0) 0.0000(0) 0.0000(0) 0.0000(0) H
H26B 0.0800(0) 0.0000(0) 0.0000(0) 0.0000(0) 0.0000(0) 0.0000(0) H
H27A 0.0800(0) 0.0000(0) 0.0000(0) 0.0000(0) 0.0000(0) 0.0000(0) H
H30A 0.0800(0) 0.0000(0) 0.0000(0) 0.0000(0) 0.0000(0) 0.0000(0) H
H30B 0.0800(0) 0.0000(0) 0.0000(0) 0.0000(0) 0.0000(0) 0.0000(0) H
H30C 0.0800(0) 0.0000(0) 0.0000(0) 0.0000(0) 0.0000(0) 0.0000(0) H
H32A 0.0800(0) 0.0000(0) 0.0000(0) 0.0000(0) 0.0000(0) 0.0000(0) H
H32B 0.0800(0) 0.0000(0) 0.0000(0) 0.0000(0) 0.0000(0) 0.0000(0) H
H33A 0.0800(0) 0.0000(0) 0.0000(0) 0.0000(0) 0.0000(0) 0.0000(0) H
H33B 0.0800(0) 0.0000(0) 0.0000(0) 0.0000(0) 0.0000(0) 0.0000(0) H
H34A 0.0800(0) 0.0000(0) 0.0000(0) 0.0000(0) 0.0000(0) 0.0000(0) H
H36A 0.0800(0) 0.0000(0) 0.0000(0) 0.0000(0) 0.0000(0) 0.0000(0) H
H36B 0.0800(0) 0.0000(0) 0.0000(0) 0.0000(0) 0.0000(0) 0.0000(0) H
H37A 0.0800(0) 0.0000(0) 0.0000(0) 0.0000(0) 0.0000(0) 0.0000(0) H
H37B 0.0800(0) 0.0000(0) 0.0000(0) 0.0000(0) 0.0000(0) 0.0000(0) H
H36C 0.0800(0) 0.0000(0) 0.0000(0) 0.0000(0) 0.0000(0) 0.0000(0) H
H37C 0.0800(0) 0.0000(0) 0.0000(0) 0.0000(0) 0.0000(0) 0.0000(0) H
H38A 0.0800(0) 0.0000(0) 0.0000(0) 0.0000(0) 0.0000(0) 0.0000(0) H
H38B 0.0800(0) 0.0000(0) 0.0000(0) 0.0000(0) 0.0000(0) 0.0000(0) H
H38C 0.0800(0) 0.0000(0) 0.0000(0) 0.0000(0) 0.0000(0) 0.0000(0) H

loop_
_atom_site_label
_atom_site_fract_x
_atom_site_fract_y
_atom_site_fract_z
_atom_site_U_iso_or_equiv
_atom_site_type_symbol
I1 0.84396(3) 0.77553(2) 0.22878(5) 0.07267(17) I1
I2 1.13953(3) 0.56645(1) 1.03549(5) 0.06516(15) I2
SI1 0.88580(10) 0.67827(6) 0.41565(22) 0.05787(50) SI
SI2 1.14721(10) 0.45979(5) 0.88953(17) 0.05202(44) SI
O1 0.90324(23) 0.77251(14) 0.75193(53) 0.05873(129) O
O2 0.89717(34) 0.84528(16) 0.86517(71) 0.08060(189) O
O3 1.03451(32) 0.68122(15) 0.70117(59) 0.07330(163) O
O4 1.35746(25) 0.51332(14) 0.70429(46) 0.05604(119) O
O5 1.45790(25) 0.56886(15) 0.65424(53) 0.06186(136) O
O6 1.21381(24) 0.44527(13) 0.52000(56) 0.05858(131) O
C1 0.93194(39) 0.81934(20) 0.74985(75) 0.06141(191) C
C2 0.80899(53) 0.84514(31) 0.86200(121) 0.09876(348) C
C3 1.02193(38) 0.81622(22) 0.77615(76) 0.06033(184) C
C4 1.02364(36) 0.77756(22) 0.89619(64) 0.05685(173) C
C5 1.10609(48) 0.75804(34) 0.95317(88) 0.08379(286) C
C6 1.15617(51) 0.79609(44) 1.02607(104) 0.10236(386) C
C7 1.09128(50) 0.71714(39) 1.05720(100) 0.08928(317) C
C8 0.96575(36) 0.74423(20) 0.81747(71) 0.05534(173) C
C9 1.01376(35) 0.72190(19) 0.69039(63) 0.05166(158) C
C10 1.04392(31) 0.75408(18) 0.56503(66) 0.04853(156) C
C11 1.11702(37) 0.73200(24) 0.48227(86) 0.06621(211) C
C12 0.97888(33) 0.76726(17) 0.44628(63) 0.04920(155) C
C13 0.99903(49) 0.81698(21) 0.40384(78) 0.06650(208) C
C14 1.06450(44) 0.83455(22) 0.50235(81) 0.06891(223) C
C15 1.06946(39) 0.80166(22) 0.63436(73) 0.06115(194) C
C16 0.92154(32) 0.74076(18) 0.38826(61) 0.04805(151) C
C17 0.82738(50) 0.67416(24) 0.59466(104) 0.07737(254) C
C18 0.97069(45) 0.63622(23) 0.39806(93) 0.07105(230) C
C19 0.81498(50) 0.66076(26) 0.26585(122) 0.08552(302) C
C20 1.37365(33) 0.55943(20) 0.65348(72) 0.05345(166) C
C21 1.48985(42) 0.57285(25) 0.80206(87) 0.06885(218) C
C22 1.34326(34) 0.56044(18) 0.49042(66) 0.05196(157) C
C23 1.36928(33) 0.51130(20) 0.44083(72) 0.05558(179) C
C24 1.34329(35) 0.49458(21) 0.28671(73) 0.05797(182) C
C25 1.37636(43) 0.52557(29) 0.16188(90) 0.07362(241) C
C26 1.37021(45) 0.44512(26) 0.26414(93) 0.07384(230) C
C27 1.33831(33) 0.48539(18) 0.57591(70) 0.05092(160) C
C28 1.24501(31) 0.48194(17) 0.55624(64) 0.04856(158) C
C29 1.19744(32) 0.52737(18) 0.56075(62) 0.04736(152) C
C30 1.11491(34) 0.52199(21) 0.48338(70) 0.05498(167) C
C31 1.18285(30) 0.54693(17) 0.71939(67) 0.04693(149) C
C32 1.18762(38) 0.59918(19) 0.70594(76) 0.05701(182) C
C33 1.21714(39) 0.61004(19) 0.54965(80) 0.06067(194) C
C34 1.25056(34) 0.56539(18) 0.47982(66) 0.05027(154) C
C35 1.16354(32) 0.52322(18) 0.84100(63) 0.04833(150) C
C36 1.24409(39) 0.42771(23) 0.87894(84) 0.06490(208) C
C37 1.06607(35) 0.43447(21) 0.76614(80) 0.06010(184) C
C38 1.10644(41) 0.45224(22) 1.08536(72) 0.07704(257) C
H1A 0.91925(41) 0.83342(22) 0.65608(72) 0.00000(0) H
H2A 0.78493(41) 0.86274(22) 0.94478(72) 0.00000(0) H
H2B 0.78725(41) 0.85785(22) 0.77004(72) 0.00000(0) H
H2C 0.78589(41) 0.81372(22) 0.87120(72) 0.00000(0) H
H3A 1.04647(41) 0.84953(22) 0.78700(72) 0.00000(0) H
H4A 0.98747(41) 0.78272(22) 0.98440(72) 0.00000(0) H
H6A 1.11947(41) 0.81023(22) 1.10640(72) 0.00000(0) H
H5A 1.15487(41) 0.74613(22) 0.87030(72) 0.00000(0) H
H6B 1.20657(41) 0.78913(22) 1.04700(72) 0.00000(0) H
H6C 1.14087(41) 0.82473(22) 0.95210(72) 0.00000(0) H
H7A 1.14267(41) 0.71913(22) 1.08240(72) 0.00000(0) H
H7B 1.06127(41) 0.69993(22) 1.01210(72) 0.00000(0) H
H7C 1.03967(41) 0.72183(22) 1.15160(72) 0.00000(0) H
H8A 0.93517(41) 0.72003(22) 0.87050(72) 0.00000(0) H
H11A 1.16157(41) 0.71843(22) 0.55260(72) 0.00000(0) H
H11B 1.10647(41) 0.70143(22) 0.40030(72) 0.00000(0) H
H11C 1.15897(41) 0.75033(22) 0.42670(72) 0.00000(0) H
H13A 0.94657(41) 0.83133(22) 0.42790(72) 0.00000(0) H
H13B 1.00067(41) 0.82003(22) 0.32000(72) 0.00000(0) H
H14A 1.11897(41) 0.84193(22) 0.46670(72) 0.00000(0) H
H14B 1.04437(41) 0.87163(22) 0.52440(72) 0.00000(0) H
H15A 1.13057(41) 0.79653(22) 0.66780(72) 0.00000(0) H
H17A 0.78327(41) 0.64743(22) 0.61380(72) 0.00000(0) H
H17B 0.80297(41) 0.70373(22) 0.64110(72) 0.00000(0) H
H17C 0.86965(41) 0.66581(22) 0.66698(72) 0.00000(0) H
H18A 1.01467(41) 0.63703(22) 0.47590(72) 0.00000(0) H
H18B 0.93657(41) 0.59983(22) 0.42060(72) 0.00000(0) H
H18C 0.99987(41) 0.63883(22) 0.31490(72) 0.00000(0) H
H19A 0.80201(41) 0.62765(22) 0.26249(72) 0.00000(0) H
H19B 0.84717(41) 0.66953(22) 0.18800(72) 0.00000(0) H
H19C 0.76187(41) 0.67993(22) 0.25530(72) 0.00000(0) H
H20A 1.34227(41) 0.58033(22) 0.74460(72) 0.00000(0) H
H21A 1.54947(41) 0.58232(22) 0.80100(72) 0.00000(0) H
H21B 1.48285(41) 0.54356(22) 0.85531(72) 0.00000(0) H
H21C 1.45721(41) 0.59513(22) 0.85929(72) 0.00000(0) H
H22A 1.36257(41) 0.58833(22) 0.43470(72) 0.00000(0) H
H23A 1.43647(41) 0.51063(22) 0.44750(72) 0.00000(0) H
H24A 1.28447(41) 0.49792(22) 0.28550(72) 0.00000(0) H
H25A 1.43087(41) 0.52632(22) 0.15590(72) 0.00000(0) H
H25B 1.36887(41) 0.51373(22) 0.03570(72) 0.00000(0) H
H25C 1.35405(41) 0.55634(22) 0.17472(72) 0.00000(0) H
H26A 1.36627(41) 0.44335(22) 0.15780(72) 0.00000(0) H
H26C 1.32568(41) 0.41514(22) 0.29838(72) 0.00000(0) H
H26B 1.41697(41) 0.43942(22) 0.27650(72) 0.00000(0) H
H27A 1.35817(41) 0.45332(22) 0.57580(72) 0.00000(0) H
H30A 1.07517(41) 0.50713(22) 0.55110(72) 0.00000(0) H
H30B 1.08597(41) 0.54883(22) 0.48410(72) 0.00000(0) H
H30C 1.13667(41) 0.51272(22) 0.36560(72) 0.00000(0) H
H32A 1.13557(41) 0.61613(22) 0.73220(72) 0.00000(0) H
H32B 1.23337(41) 0.60733(22) 0.79220(72) 0.00000(0) H
H33A 1.24047(41) 0.64673(22) 0.55610(72) 0.00000(0) H
H33B 1.16347(41) 0.62262(22) 0.47620(72) 0.00000(0) H
H34A 1.23397(41) 0.56043(22) 0.37130(72) 0.00000(0) H
H36A 1.24007(41) 0.38723(22) 0.89360(72) 0.00000(0) H
H36B 1.25627(41) 0.41562(22) 0.75970(72) 0.00000(0) H
H37A 1.08797(41) 0.43442(22) 0.67210(72) 0.00000(0) H
H37B 1.05457(41) 0.41192(22) 0.79720(72) 0.00000(0) H
H36C 1.28769(41) 0.44212(22) 0.93058(72) 0.00000(0) H
H37C 1.01720(41) 0.45408(22) 0.76781(72) 0.00000(0) H
H38A 1.06818(41) 0.47728(22) 1.08832(72) 0.00000(0) H
H38B 1.14387(41) 0.46272(22) 1.15800(72) 0.00000(0) H
H38C 1.07487(41) 0.43052(22) 1.10650(72) 0.00000(0) H

loop_
_geom_angle_atom_site_label_1
_geom_angle_atom_site_label_2
_geom_angle_atom_site_label_3
_geom_angle
_geom_angle_publ_flag
C(16) Si(1) C(17) 109.0(3) yes
C(16) Si(1) C(18) 112.4(3) yes
C(17) Si(1) C(18) 114.5(4) yes
C(16) Si(1) C(19) 111.1(3) yes
C(17) Si(1) C(19) 106.4(4) yes
C(18) Si(1) C(19) 103.2(4) yes
C(35) Si(2) C(36) 110.8(3) yes
C(35) Si(2) C(37) 110.1(3) yes
C(36) Si(2) C(37) 112.4(3) yes
C(35) Si(2) C(38) 111.9(3) yes
C(36) Si(2) C(38) 107.1(3) yes
C(37) Si(2) C(38) 104.4(3) yes
C(1) O(1) C(8) 108.2(4) yes
C(1) O(2) C(2) 113.1(6) yes
C(20) O(4) C(27) 108.3(4) yes
C(20) O(5) C(21) 112.4(5) yes
O(1) C(1) O(2) 111.5(5) yes
O(1) C(1) C(3) 105.2(5) yes
O(2) C(1) C(3) 108.6(5) yes
C(1) C(3) C(4) 99.8(5) yes
C(1) C(3) C(15) 112.6(5) yes
C(4) C(3) C(15) 111.1(5) yes
C(3) C(4) C(5) 120.4(5) yes
C(3) C(4) C(8) 97.4(5) yes
C(5) C(4) C(8) 117.4(6) yes
C(4) C(5) C(6) 110.1(7) yes
C(4) C(5) C(7) 110.2(6) yes
C(6) C(5) C(7) 112.9(7) yes
O(1) C(8) C(4) 105.5(5) yes
O(1) C(8) C(9) 107.9(5) yes
C(4) C(8) C(9) 107.0(5) yes
O(3) C(9) C(8) 119.4(5) yes
O(3) C(9) C(10) 123.3(5) yes
C(8) C(9) C(10) 116.7(5) yes
C(9) C(10) C(11) 110.2(5) yes
C(9) C(10) C(12) 115.3(4) yes
C(11) C(10) C(12) 107.9(5) yes
C(9) C(10) C(15) 109.4(5) yes
C(11) C(10) C(15) 110.3(5) yes
C(12) C(10) C(15) 103.6(4) yes
C(10) C(12) C(13) 104.7(5) yes
C(10) C(12) C(16) 127.8(5) yes
C(13) C(12) C(16) 127.3(5) yes
C(12) C(13) C(14) 109.6(5) yes
C(13) C(14) C(15) 106.5(5) yes
C(3) C(15) C(10) 115.4(5) yes
C(3) C(15) C(14) 115.9(5) yes
C(10) C(15) C(14) 103.4(5) yes
I(1) C(16) Si(1) 110.2(3) yes
I(1) C(16) C(12) 113.9(4) yes
Si(1) C(16) C(12) 135.8(4) yes
O(4) C(20) O(5) 111.1(5) yes
O(4) C(20) C(22) 104.9(4) yes
O(5) C(20) C(22) 108.5(5) yes
C(20) C(22) C(23) 99.4(4) yes
C(20) C(22) C(34) 112.4(5) yes
C(23) C(22) C(34) 110.0(4) yes
C(22) C(23) C(24) 118.3(5) yes
C(22) C(23) C(27) 97.9(5) yes
C(24) C(23) C(27) 118.1(5) yes
C(23) C(24) C(25) 111.9(5) yes
C(23) C(24) C(26) 110.0(5) yes
C(25) C(24) C(26) 110.9(6) yes
O(4) C(27) C(23) 106.4(4) yes
O(4) C(27) C(28) 110.1(4) yes
C(23) C(27) C(28) 105.9(5) yes
O(6) C(28) C(27) 120.0(5) yes
O(6) C(28) C(29) 122.9(5) yes
C(27) C(28) C(29) 116.4(4) yes
C(28) C(29) C(30) 110.5(4) yes
C(28) C(29) C(31) 114.8(4) yes
C(30) C(29) C(31) 108.4(4) yes
C(28) C(29) C(34) 108.0(4) yes
C(30) C(29) C(34) 110.6(5) yes
C(31) C(29) C(34) 104.4(4) yes
C(29) C(31) C(32) 106.6(5) yes
C(29) C(31) C(35) 126.7(5) yes
C(32) C(31) C(35) 126.5(5) yes
C(31) C(32) C(33) 107.3(5) yes
C(32) C(33) C(34) 108.2(5) yes
C(22) C(34) C(29) 116.9(4) yes
C(22) C(34) C(33) 114.0(5) yes
C(29) C(34) C(33) 102.0(4) yes
I(2) C(35) Si(2) 110.4(3) yes
I(2) C(35) C(31) 113.4(4) yes
Si(2) C(35) C(31) 136.1(4) yes

loop_
_geom_bond_atom_site_label_1
_geom_bond_atom_site_label_2
_geom_bond_distance
_geom_bond_publ_flag
I(1) C(16) 2.159(5) yes
I(2) C(35) 2.179(5) yes
Si(1) C(16) 1.922(6) yes
Si(1) C(17) 1.867(9) yes
Si(1) C(18) 1.857(7) yes
Si(1) C(19) 1.842(10) yes
Si(2) C(35) 1.910(5) yes
Si(2) C(36) 1.842(7) yes
Si(2) C(37) 1.876(7) yes
Si(2) C(38) 1.885(7) yes
O(1) C(1) 1.439(7) yes
O(1) C(8) 1.437(7) yes
O(2) C(1) 1.397(9) yes
O(2) C(2) 1.444(11) yes
O(3) C(9) 1.233(7) yes
O(4) C(20) 1.438(7) yes
O(4) C(27) 1.439(7) yes
O(5) C(20) 1.407(7) yes
O(5) C(21) 1.425(9) yes
O(6) C(28) 1.224(6) yes
C(1) C(3) 1.495(9) yes
C(3) C(4) 1.552(9) yes
C(3) C(15) 1.545(9) yes
C(4) C(5) 1.550(10) yes
C(4) C(8) 1.526(8) yes
C(5) C(6) 1.522(14) yes
C(5) C(7) 1.527(14) yes
C(8) C(9) 1.525(8) yes
C(9) C(10) 1.540(8) yes
C(10) C(11) 1.546(8) yes
C(10) C(12) 1.551(8) yes
C(10) C(15) 1.570(8) yes
C(12) C(13) 1.528(8) yes
C(12) C(16) 1.320(7) yes
C(13) C(14) 1.478(10) yes
C(14) C(15) 1.519(9) yes
C(20) C(22) 1.539(9) yes
C(22) C(23) 1.553(8) yes
C(22) C(34) 1.528(8) yes
C(23) C(24) 1.520(9) yes
C(23) C(27) 1.510(9) yes
C(24) C(25) 1.532(10) yes
C(24) C(26) 1.516(10) yes
C(27) C(28) 1.541(7) yes
C(28) C(29) 1.532(7) yes
C(29) C(30) 1.526(8) yes
C(29) C(31) 1.545(8) yes
C(29) C(34) 1.580(8) yes
C(31) C(32) 1.524(8) yes
C(31) C(35) 1.324(8) yes
C(32) C(33) 1.511(10) yes
C(33) C(34) 1.539(8) yes
